data_4341130
loop_
_publ_author_name
'Vestfrid, Jenya'
'Goldberg, Israel'
'Gross, Zeev'

_publ_section_title
;
 Tuning the photophysical and redox properties of metallocorroles by
 iodination.
;
_journal_issue 19
_journal_name_full 'Inorganic chemistry'
_journal_page_first 10536
_journal_page_last 10542
_journal_paper_doi 10.1021/ic501585a
_journal_volume 53
_journal_year 2014
_chemical_formula_moiety 'C94 H28 F30 Ga2 I6 N12'
_chemical_formula_sum 'C94 H28 F30 Ga2 I6 N12'
_chemical_formula_weight 2796.12
_chemical_name_systematic
; 
 ? 
;
_space_group_IT_number 19
_symmetry_cell_setting orthorhombic
_symmetry_space_group_name_Hall 'P 2ac 2ab'
_symmetry_space_group_name_H-M 'P 21 21 21'
_atom_sites_solution_hydrogens geom
_atom_sites_solution_primary direct
_atom_sites_solution_secondary difmap
_audit_creation_method SHELXL-97
_cell_angle_alpha 90.00
_cell_angle_beta 90.00
_cell_angle_gamma 90.00
_cell_formula_units_Z 4
_cell_length_a 16.7265(8)
_cell_length_b 22.7706(11)
_cell_length_c 26.4205(14)
_cell_measurement_reflns_used 19435
_cell_measurement_temperature 110(2)
_cell_measurement_theta_max 28.28
_cell_measurement_theta_min 1.51
_cell_volume 10062.8(9)
_computing_cell_refinement 'Saint, Bruker-AXS'
_computing_data_collection 'Apex2, Bruker-AXS'
_computing_data_reduction 'Saint, Bruker-AXS'
_computing_structure_refinement 'SHELXL-97 (Sheldrick, 2008)'
_computing_structure_solution 'SHELXTL-2012 (Sheldrick, 2008)'
_diffrn_ambient_temperature 110(2)
_diffrn_detector_area_resol_mean 1.75
_diffrn_measured_fraction_theta_full 0.971
_diffrn_measured_fraction_theta_max 0.971
_diffrn_measurement_device_type 'ApexDuo, Bruker-AXS'
_diffrn_measurement_method '1.0 deg. \f and \w scans'
_diffrn_radiation_monochromator graphite
_diffrn_radiation_source 'fine-focus sealed tube'
_diffrn_radiation_type MoK\a
_diffrn_radiation_wavelength 0.71073
_diffrn_reflns_av_R_equivalents 0.0560
_diffrn_reflns_av_sigmaI/netI 0.0931
_diffrn_reflns_limit_h_max 19
_diffrn_reflns_limit_h_min -22
_diffrn_reflns_limit_k_max 30
_diffrn_reflns_limit_k_min -27
_diffrn_reflns_limit_l_max 17
_diffrn_reflns_limit_l_min -35
_diffrn_reflns_number 50508
_diffrn_reflns_theta_full 28.28
_diffrn_reflns_theta_max 28.28
_diffrn_reflns_theta_min 1.51
_diffrn_standards_number 0
_exptl_absorpt_coefficient_mu 2.483
_exptl_absorpt_correction_T_max 0.7549
_exptl_absorpt_correction_T_min 0.4770
_exptl_absorpt_correction_type multi-scan
_exptl_absorpt_process_details 'Apex2, Bruker-AXS'
_exptl_crystal_colour purple
_exptl_crystal_density_diffrn 1.846
_exptl_crystal_density_method 'not measured'
_exptl_crystal_description plate
_exptl_crystal_F_000 5306.1
_exptl_crystal_size_max 0.35
_exptl_crystal_size_mid 0.20
_exptl_crystal_size_min 0.12
_platon_squeeze_details
;
;
_refine_diff_density_max 1.567
_refine_diff_density_min -1.171
_refine_diff_density_rms 0.132
_refine_ls_abs_structure_details 'Flack H D (1983), Acta Cryst. A39, 876-881'
_refine_ls_abs_structure_Flack 0.290(13)
_refine_ls_extinction_method none
_refine_ls_goodness_of_fit_ref 1.020
_refine_ls_hydrogen_treatment constr
_refine_ls_matrix_type full
_refine_ls_number_parameters 1316
_refine_ls_number_reflns 23582
_refine_ls_number_restraints 0
_refine_ls_restrained_S_all 1.020
_refine_ls_R_factor_all 0.0648
_refine_ls_R_factor_gt 0.0522
_refine_ls_shift/su_max 0.001
_refine_ls_shift/su_mean 0.000
_refine_ls_structure_factor_coef Fsqd
_refine_ls_weighting_details 'calc w=1/[\s^2^(Fo^2^)+(0.0425P)^2^+1.2572P] where P=(Fo^2^+2Fc^2^)/3'
_refine_ls_weighting_scheme calc
_refine_ls_wR_factor_gt 0.1232
_refine_ls_wR_factor_ref 0.1281
_reflns_number_gt 19345
_reflns_number_total 23582
_reflns_threshold_expression >2sigma(I)
_cod_data_source_file ic501585a_si_001.cif
_cod_data_source_block tx97sq
_cod_depositor_comments 'Adding full bibliography for 4341130.cif.'
_cod_original_sg_symbol_H-M 'P 212121'
_cod_database_code 4341130

loop_
_symmetry_equiv_pos_as_xyz
'x, y, z'
'-x+1/2, -y, z+1/2'
'x+1/2, -y+1/2, -z'
'-x, y+1/2, -z+1/2'

loop_
_atom_site_label
_atom_site_type_symbol
_atom_site_fract_x
_atom_site_fract_y
_atom_site_fract_z
_atom_site_U_iso_or_equiv
_atom_site_adp_type
_atom_site_occupancy
_atom_site_symmetry_multiplicity
_atom_site_calc_flag
_atom_site_refinement_flags
Ga1 Ga 1.00871(5) 0.19497(4) 0.00141(3) 0.0331(2) Uani 1 1 d .
Ga2 Ga 0.76153(4) -0.18685(3) 0.00675(3) 0.01780(15) Uani 1 1 d .
I1 I 0.88228(3) 0.01268(2) 0.144417(19) 0.02907(11) Uani 1 1 d .
I2 I 0.66369(3) -0.06105(3) -0.19013(2) 0.04167(14) Uani 1 1 d .
I3B I 0.80042(13) 0.07515(11) 0.01488(12) 0.0365(6) Uani 0.20 1 d P
I4 I 1.13074(3) -0.00892(2) 0.133275(19) 0.03148(11) Uani 1 1 d .
I5 I 0.91003(4) 0.07593(3) -0.19800(2) 0.04992(18) Uani 0.95 1 d P
I6A I 1.03966(5) -0.06000(4) 0.00766(4) 0.0285(2) Uani 0.53 1 d P
F1 F 0.6760(2) -0.3764(2) 0.11220(16) 0.0314(10) Uani 1 1 d .
F2 F 0.8459(2) -0.4208(2) -0.02633(18) 0.0340(10) Uani 1 1 d .
F3 F 1.0861(2) -0.1248(2) 0.21664(18) 0.0389(12) Uani 1 1 d .
F4 F 0.7611(2) -0.1223(2) 0.21126(17) 0.0337(10) Uani 1 1 d .
F5 F 1.0097(2) -0.1498(2) 0.12985(17) 0.0322(10) Uani 1 1 d .
F6 F 1.0005(3) -0.0946(2) 0.30025(17) 0.0500(14) Uani 1 1 d .
F7 F 0.9946(2) 0.1225(2) 0.20292(17) 0.0349(11) Uani 1 1 d .
F8 F 0.4888(2) -0.2336(2) -0.24103(17) 0.0349(11) Uani 1 1 d .
F9 F 0.9057(3) 0.4986(2) 0.13386(18) 0.0433(12) Uani 1 1 d .
F10 F 0.8379(3) -0.0988(2) 0.29844(17) 0.0456(12) Uani 1 1 d .
F11 F 0.7259(3) 0.2383(2) -0.24223(18) 0.0417(12) Uani 1 1 d .
F12 F 1.0828(3) 0.5390(2) -0.0005(2) 0.0458(12) Uani 1 1 d .
F13 F 0.6021(3) -0.2426(2) -0.31498(17) 0.0467(13) Uani 1 1 d .
F14 F 0.5331(2) -0.2117(2) -0.14407(17) 0.0353(11) Uani 1 1 d .
F15 F 0.7731(2) 0.2169(2) -0.14633(17) 0.0411(12) Uani 1 1 d .
F16 F 0.6600(3) -0.4904(2) 0.1307(2) 0.0515(13) Uani 1 1 d .
F17 F 0.9100(2) 0.3839(2) 0.11039(17) 0.0342(10) Uani 1 1 d .
F18 F 0.7592(3) -0.2287(3) -0.2912(2) 0.071(2) Uani 1 1 d .
F19 F 1.0905(2) 0.4251(2) -0.02194(18) 0.0342(10) Uani 1 1 d .
F20 F 1.0432(2) 0.2294(3) -0.1978(2) 0.0612(18) Uani 1 1 d .
F21 F 0.9900(3) 0.5770(2) 0.0790(2) 0.0506(14) Uani 1 1 d .
F22 F 1.0630(3) 0.0937(3) 0.29229(19) 0.0576(15) Uani 1 1 d .
F23 F 0.8360(3) 0.2534(3) -0.31591(19) 0.0563(15) Uani 1 1 d .
F24 F 0.8036(2) -0.2106(3) -0.19406(18) 0.0538(16) Uani 1 1 d .
F25 F 1.2261(3) 0.0908(3) 0.29955(19) 0.0559(15) Uani 1 1 d .
F26 F 1.3189(3) 0.1180(2) 0.2175(2) 0.0525(15) Uani 1 1 d .
F27 F 1.2494(2) 0.1475(2) 0.12982(19) 0.0391(12) Uani 1 1 d .
F28 F 0.8239(3) -0.5354(2) -0.0081(2) 0.0515(14) Uani 1 1 d .
F29 F 0.7299(4) -0.5720(2) 0.0699(3) 0.0682(18) Uani 1 1 d .
F30 F 0.9949(3) 0.2470(3) -0.2941(2) 0.074(2) Uani 1 1 d .
N1 N 0.7322(3) -0.2530(3) -0.0346(2) 0.0192(12) Uani 1 1 d .
N2 N 0.9745(3) 0.2618(3) -0.0367(2) 0.0205(12) Uani 1 1 d .
N3 N 0.7914(3) -0.1132(3) 0.0390(2) 0.0188(12) Uani 1 1 d .
N4 N 1.0335(3) 0.2358(3) 0.0628(2) 0.0186(12) Uani 1 1 d .
N5 N 0.7375(3) -0.1327(3) -0.0484(2) 0.0185(12) Uani 1 1 d .
N6 N 0.8881(3) -0.1928(2) -0.0223(2) 0.0191(11) Uani 1 1 d .
N7 N 0.7935(3) -0.2319(3) 0.0655(2) 0.0200(12) Uani 1 1 d .
N8 N 0.9826(4) 0.1419(3) -0.0541(2) 0.0310(15) Uani 1 1 d .
N9 N 1.0341(3) 0.1205(3) 0.0343(2) 0.0230(12) Uani 1 1 d .
N10 N 0.6385(3) -0.1751(3) 0.0354(2) 0.0219(12) Uani 1 1 d .
N11 N 0.8806(4) 0.1779(3) 0.0284(3) 0.0389(17) Uani 1 1 d .
N12 N 1.1338(3) 0.2013(3) -0.0273(3) 0.0358(16) Uani 1 1 d .
C1 C 0.8303(3) -0.3070(3) 0.1152(3) 0.0224(15) Uani 1 1 d .
H1 H 0.8393 -0.3458 0.1272 0.027 Uiso 1 1 calc R
C2 C 1.0002(3) 0.3982(3) 0.0428(2) 0.0180(14) Uani 1 1 d .
C3 C 1.0438(4) 0.4414(4) 0.0157(3) 0.0281(16) Uani 1 1 d .
C4 C 0.7052(4) -0.0832(4) -0.1188(3) 0.0264(16) Uani 1 1 d .
C5 C 0.9653(3) -0.1365(3) 0.1707(3) 0.0215(15) Uani 1 1 d .
C6 C 1.1205(3) 0.1367(3) 0.1639(2) 0.0168(13) Uani 1 1 d .
C7 C 1.0837(3) 0.1516(3) 0.1143(3) 0.0197(14) Uani 1 1 d .
C8 C 0.9290(3) 0.3215(3) -0.0990(3) 0.0239(16) Uani 1 1 d .
H8 H 0.9069 0.3340 -0.1303 0.029 Uiso 1 1 calc R
C9 C 1.0034(3) 0.3355(3) 0.0303(3) 0.0201(15) Uani 1 1 d .
C10 C 0.6230(4) -0.1657(4) 0.0851(3) 0.0300(17) Uani 1 1 d .
H10 H 0.6661 -0.1661 0.1085 0.036 Uiso 1 1 calc R
C11 C 1.0532(4) 0.0232(3) 0.0325(3) 0.0249(16) Uani 1 1 d .
C12 C 0.9549(4) 0.1526(3) -0.1016(3) 0.0249(16) Uani 1 1 d .
C13 C 0.8363(3) -0.0375(3) 0.0865(3) 0.0235(15) Uani 1 1 d .
C14 C 0.8409(3) -0.1485(3) 0.1192(2) 0.0187(14) Uani 1 1 d .
C15 C 0.7609(3) -0.3926(3) 0.0416(3) 0.0214(14) Uani 1 1 d .
C16 C 0.7155(3) -0.4148(3) 0.0827(3) 0.0236(15) Uani 1 1 d .
C17 C 1.2386(4) 0.1208(4) 0.2140(3) 0.0334(18) Uani 1 1 d .
C18 C 0.9937(4) 0.0850(3) -0.0460(3) 0.0232(15) Uani 1 1 d .
C19 C 0.9705(3) 0.0525(4) -0.0881(3) 0.0300(17) Uani 1 1 d .
C20 C 0.8799(4) -0.1103(3) 0.2557(3) 0.0273(16) Uani 1 1 d .
C21 C 0.6702(4) -0.2103(3) -0.1666(3) 0.0217(14) Uani 1 1 d .
C22 C 0.7832(3) -0.0633(3) 0.0105(3) 0.0194(14) Uani 1 1 d .
C23 C 0.6919(3) -0.3097(3) -0.1004(3) 0.0203(14) Uani 1 1 d .
H23 H 0.6740 -0.3217 -0.1330 0.024 Uiso 1 1 calc R
C24 C 0.9812(4) -0.1962(4) -0.0922(3) 0.0317(17) Uani 1 1 d .
H24 H 0.9898 -0.1983 -0.1276 0.038 Uiso 1 1 calc R
C25 C 1.0660(3) 0.3114(3) 0.1166(3) 0.0188(14) Uani 1 1 d .
H25 H 1.0727 0.3497 0.1302 0.023 Uiso 1 1 calc R
C26 C 1.0251(4) 0.0728(3) 0.0050(3) 0.0240(15) Uani 1 1 d .
C27 C 0.8102(3) -0.0144(3) 0.0407(3) 0.0197(13) Uani 1 1 d .
C28 C 1.0680(3) 0.1069(3) 0.0787(3) 0.0198(14) Uani 1 1 d .
C29 C 0.7050(3) -0.2502(3) -0.0835(3) 0.0203(14) Uani 1 1 d .
C30 C 0.7049(4) -0.4727(3) 0.0914(3) 0.0328(19) Uani 1 1 d .
C31 C 0.8047(4) 0.2344(4) -0.2311(3) 0.0333(19) Uani 1 1 d .
C32 C 0.9464(4) 0.0952(4) -0.1234(3) 0.0292(18) Uani 1 1 d .
C33 C 0.7517(4) -0.0746(3) -0.0391(3) 0.0225(14) Uani 1 1 d .
C34 C 1.0670(3) 0.2125(3) 0.1063(3) 0.0178(14) Uani 1 1 d .
C35 C 0.7104(3) -0.3457(3) -0.0603(3) 0.0226(15) Uani 1 1 d .
H35 H 0.7054 -0.3873 -0.0601 0.027 Uiso 1 1 calc R
C36 C 0.8496(3) -0.2572(3) 0.1399(2) 0.0215(15) Uani 1 1 d .
H36 H 0.8734 -0.2548 0.1724 0.026 Uiso 1 1 calc R
C37 C 1.0438(4) -0.1940(3) -0.0599(3) 0.0322(19) Uani 1 1 d .
H37 H 1.0969 -0.1923 -0.0727 0.039 Uiso 1 1 calc R
C38 C 0.7937(3) -0.2916(3) 0.0677(3) 0.0197(14) Uani 1 1 d .
C39 C 0.7030(4) -0.2265(4) -0.2536(3) 0.0335(18) Uani 1 1 d .
C40 C 0.8279(3) -0.2088(3) 0.1086(3) 0.0192(14) Uani 1 1 d .
C41 C 0.9537(4) 0.4197(3) 0.0827(3) 0.0271(16) Uani 1 1 d .
C42 C 0.9477(3) 0.2619(3) -0.0854(3) 0.0212(15) Uani 1 1 d .
C43 C 0.7876(4) -0.4950(4) 0.0210(4) 0.039(2) Uani 1 1 d .
C44 C 1.0408(4) 0.5012(4) 0.0275(3) 0.0322(18) Uani 1 1 d .
C45 C 0.8419(4) -0.1232(3) 0.2119(3) 0.0222(14) Uani 1 1 d .
C46 C 1.0797(4) 0.0451(3) 0.0785(3) 0.0240(15) Uani 1 1 d .
C47 C 0.9376(4) 0.2107(4) -0.1166(3) 0.0305(19) Uani 1 1 d .
C48 C 0.9642(4) 0.2322(5) -0.2093(3) 0.046(3) Uani 1 1 d .
C49 C 0.7648(3) -0.3297(3) 0.0287(3) 0.0163(13) Uani 1 1 d .
C50 C 0.5667(4) -0.2274(3) -0.2289(3) 0.0268(16) Uani 1 1 d .
C51 C 0.8834(4) -0.1355(3) 0.1677(3) 0.0237(15) Uani 1 1 d .
C52 C 0.7984(3) -0.4361(3) 0.0110(3) 0.0261(16) Uani 1 1 d .
C53 C 1.0869(3) 0.2605(3) 0.1388(3) 0.0234(15) Uani 1 1 d .
H53 H 1.1113 0.2570 0.1711 0.028 Uiso 1 1 calc R
C54 C 0.7383(3) -0.3110(3) -0.0192(2) 0.0147(12) Uani 1 1 d .
C55 C 0.6948(3) -0.2001(3) -0.1140(3) 0.0197(14) Uani 1 1 d .
C56 C 0.7097(3) -0.1407(3) -0.0967(2) 0.0210(15) Uani 1 1 d .
C57 C 0.9482(3) 0.3565(3) -0.0597(3) 0.0228(15) Uani 1 1 d .
H57 H 0.9440 0.3981 -0.0587 0.027 Uiso 1 1 calc R
C58 C 0.8299(4) 0.2250(4) -0.1827(3) 0.0299(17) Uani 1 1 d .
C59 C 0.9515(4) 0.4802(4) 0.0959(3) 0.036(2) Uani 1 1 d .
C60 C 0.9632(5) -0.1092(3) 0.2569(3) 0.0313(17) Uani 1 1 d .
C61 C 0.9763(3) 0.3190(3) -0.0193(3) 0.0218(15) Uani 1 1 d .
C62 C 1.0315(3) 0.2967(3) 0.0684(2) 0.0184(14) Uani 1 1 d .
C63 C 0.5474(4) -0.1557(4) 0.1026(3) 0.037(2) Uani 1 1 d .
H63 H 0.5391 -0.1490 0.1377 0.044 Uiso 1 1 calc R
C64 C 0.4822(4) -0.1552(4) 0.0697(3) 0.035(2) Uani 1 1 d .
H64 H 0.4292 -0.1498 0.0817 0.042 Uiso 1 1 calc R
C65 C 1.0061(4) -0.1221(3) 0.2149(3) 0.0285(17) Uani 1 1 d .
C66 C 0.5759(4) -0.1720(3) 0.0035(3) 0.0305(17) Uani 1 1 d .
H66 H 0.5851 -0.1762 -0.0318 0.037 Uiso 1 1 calc R
C67 C 0.9051(4) -0.1952(4) -0.0731(3) 0.0267(16) Uani 1 1 d .
H67 H 0.8617 -0.1961 -0.0963 0.032 Uiso 1 1 calc R
C68 C 1.1082(5) 0.1069(4) 0.2519(3) 0.0335(18) Uani 1 1 d .
C69 C 0.7397(5) -0.5145(4) 0.0612(4) 0.044(2) Uani 1 1 d .
C70 C 0.7379(5) 0.1636(4) 0.0145(4) 0.055(3) Uani 1 1 d .
H70 H 0.6943 0.1631 -0.0085 0.066 Uiso 1 1 calc R
C71 C 0.8596(4) 0.2417(4) -0.2690(3) 0.0364(19) Uani 1 1 d .
C72 C 0.8171(5) 0.1769(4) -0.0029(4) 0.049(2) Uani 1 1 d .
H72 H 0.8250 0.1853 -0.0377 0.059 Uiso 1 1 calc R
C73 C 0.9499(3) -0.1933(4) 0.0078(3) 0.046(2) Uani 1 1 d .
H73 H 0.9401 -0.1931 0.0432 0.055 Uiso 1 1 calc R
C74 C 1.2036(4) 0.1356(3) 0.1708(3) 0.0282(17) Uani 1 1 d .
C75 C 0.7263(5) 0.1520(4) 0.0631(4) 0.045(2) Uani 1 1 d .
H75 H 0.6738 0.1433 0.0747 0.054 Uiso 1 1 calc R
C76 C 0.9949(4) 0.5193(4) 0.0664(3) 0.0342(18) Uani 1 1 d .
C77 C 1.0306(4) -0.1942(4) -0.0085(4) 0.043(2) Uani 1 1 d .
H77 H 1.0736 -0.1949 0.0150 0.051 Uiso 1 1 calc R
C78 C 1.1907(5) 0.1055(4) 0.2563(3) 0.039(2) Uani 1 1 d .
C79 C 1.2704(5) 0.1888(4) -0.0130(4) 0.052(3) Uani 1 1 d .
H79 H 1.3121 0.1821 0.0107 0.063 Uiso 1 1 calc R
C80 C 1.2886(5) 0.1977(4) -0.0633(4) 0.048(2) Uani 1 1 d .
H80 H 1.3424 0.1986 -0.0747 0.057 Uiso 1 1 calc R
C81 C 0.7880(5) 0.1522(5) 0.0972(4) 0.053(3) Uani 1 1 d .
H81 H 0.7797 0.1424 0.1317 0.064 Uiso 1 1 calc R
C82 C 1.2268(6) 0.2052(5) -0.0962(4) 0.057(3) Uani 1 1 d .
H82 H 1.2360 0.2098 -0.1314 0.068 Uiso 1 1 calc R
C83 C 1.1958(4) 0.1897(4) 0.0023(4) 0.046(2) Uani 1 1 d .
H83 H 1.1855 0.1813 0.0369 0.055 Uiso 1 1 calc R
C84 C 0.8661(4) 0.1680(4) 0.0784(3) 0.0371(19) Uani 1 1 d .
H84 H 0.9090 0.1715 0.1018 0.045 Uiso 1 1 calc R
C85 C 0.8238(3) -0.1008(3) 0.0852(3) 0.0221(15) Uani 1 1 d .
C86 C 0.6247(5) -0.2317(4) -0.2660(3) 0.0344(18) Uani 1 1 d .
C87 C 0.7308(3) -0.0440(3) -0.0833(3) 0.0243(15) Uani 1 1 d .
C88 C 1.1483(5) 0.2059(4) -0.0761(3) 0.039(2) Uani 1 1 d .
H88 H 1.1045 0.2099 -0.0987 0.046 Uiso 1 1 calc R
C89 C 0.9084(4) 0.2225(4) -0.1697(3) 0.0331(19) Uani 1 1 d .
C90 C 0.4976(4) -0.1628(4) 0.0206(4) 0.040(2) Uani 1 1 d .
H90 H 0.4549 -0.1620 -0.0031 0.048 Uiso 1 1 calc R
C91 C 0.5892(4) -0.2163(3) -0.1803(3) 0.0221(14) Uani 1 1 d .
C92 C 1.0755(4) 0.1220(3) 0.2065(3) 0.0208(14) Uani 1 1 d .
C93 C 0.9393(5) 0.2414(4) -0.2571(3) 0.042(2) Uani 1 1 d .
C94 C 0.7228(4) -0.2159(4) -0.2051(3) 0.0355(19) Uani 1 1 d .

loop_
_atom_site_aniso_label
_atom_site_aniso_U_11
_atom_site_aniso_U_22
_atom_site_aniso_U_33
_atom_site_aniso_U_23
_atom_site_aniso_U_13
_atom_site_aniso_U_12
Ga1 0.0584(5) 0.0230(5) 0.0179(4) -0.0041(4) -0.0140(4) 0.0017(4)
Ga2 0.0206(3) 0.0187(4) 0.0141(4) -0.0016(3) -0.0031(3) -0.0005(3)
I1 0.0359(2) 0.0248(3) 0.0265(3) -0.0071(2) -0.00789(18) -0.00283(19)
I2 0.0665(3) 0.0322(3) 0.0263(3) 0.0074(2) -0.0230(2) -0.0054(3)
I3A 0.0336(2) 0.0205(3) 0.0243(3) 0.0053(2) -0.0046(2) -0.0023(2)
I3B 0.0247(9) 0.0201(14) 0.065(2) 0.0018(13) -0.0009(11) -0.0006(9)
I4 0.0437(2) 0.0231(3) 0.0277(3) -0.0016(2) -0.00643(19) 0.0057(2)
I5 0.0681(4) 0.0534(4) 0.0282(3) -0.0217(3) -0.0215(3) 0.0084(3)
I6A 0.0294(3) 0.0192(5) 0.0369(6) -0.0091(4) 0.0000(3) 0.0006(3)
I6B 0.0351(4) 0.0219(5) 0.0429(6) -0.0147(4) 0.0039(4) -0.0021(4)
F1 0.0298(18) 0.039(3) 0.026(2) 0.009(2) -0.0024(16) -0.0064(18)
F2 0.0239(17) 0.033(3) 0.045(3) -0.006(2) 0.0066(17) 0.0025(17)
F3 0.031(2) 0.043(3) 0.043(3) 0.010(2) -0.0208(19) -0.0108(19)
F4 0.0284(18) 0.040(3) 0.033(3) -0.005(2) 0.0074(17) 0.0075(18)
F5 0.0248(17) 0.045(3) 0.027(2) -0.007(2) 0.0024(16) -0.0006(17)
F6 0.069(3) 0.056(4) 0.025(2) 0.005(2) -0.013(2) -0.016(3)
F7 0.0254(18) 0.048(3) 0.032(3) 0.003(2) 0.0089(17) 0.0037(18)
F8 0.0292(19) 0.051(3) 0.025(3) 0.011(2) -0.0148(17) -0.0139(19)
F9 0.051(2) 0.048(3) 0.031(3) -0.016(2) -0.001(2) 0.012(2)
F10 0.066(3) 0.055(3) 0.016(2) -0.003(2) 0.015(2) 0.004(3)
F11 0.041(2) 0.050(3) 0.034(3) -0.004(2) -0.018(2) 0.011(2)
F12 0.049(2) 0.025(3) 0.064(4) 0.002(2) -0.001(2) -0.008(2)
F13 0.055(3) 0.071(4) 0.013(2) -0.005(2) -0.012(2) -0.007(3)
F14 0.0264(17) 0.056(3) 0.024(2) 0.003(2) 0.0004(17) -0.0056(18)
F15 0.0226(17) 0.076(4) 0.025(2) 0.002(2) 0.0008(17) 0.001(2)
F16 0.049(2) 0.048(3) 0.057(4) 0.022(3) 0.006(2) -0.009(2)
F17 0.0322(19) 0.044(3) 0.027(2) -0.004(2) 0.0067(17) -0.0033(19)
F18 0.048(3) 0.145(6) 0.021(3) -0.014(3) 0.004(2) 0.012(3)
F19 0.0234(17) 0.040(3) 0.039(3) 0.005(2) 0.0046(17) 0.0012(17)
F20 0.0202(19) 0.130(6) 0.034(3) 0.012(3) -0.0028(18) -0.010(2)
F21 0.079(3) 0.031(3) 0.042(3) -0.014(2) -0.013(3) 0.010(3)
F22 0.087(4) 0.067(4) 0.019(3) 0.013(3) 0.010(2) 0.019(3)
F23 0.076(3) 0.070(4) 0.023(3) -0.007(3) -0.022(3) 0.008(3)
F24 0.0181(18) 0.117(5) 0.026(3) -0.008(3) 0.0004(17) -0.004(2)
F25 0.081(3) 0.063(4) 0.023(3) 0.002(3) -0.018(2) 0.032(3)
F26 0.034(2) 0.062(4) 0.061(4) -0.004(3) -0.025(2) 0.008(2)
F27 0.0183(17) 0.057(3) 0.042(3) 0.011(2) 0.0018(17) -0.0062(18)
F28 0.055(3) 0.022(3) 0.078(4) -0.019(3) -0.006(3) 0.006(2)
F29 0.087(4) 0.017(3) 0.100(5) 0.016(3) -0.004(4) 0.006(3)
F30 0.053(3) 0.144(7) 0.024(3) 0.001(4) 0.000(2) -0.008(4)
N1 0.017(2) 0.018(3) 0.022(3) -0.004(2) 0.000(2) -0.003(2)
N2 0.018(2) 0.031(4) 0.012(3) -0.006(3) 0.0014(19) 0.001(2)
N3 0.027(2) 0.015(3) 0.015(3) -0.003(2) -0.004(2) 0.005(2)
N4 0.021(2) 0.027(3) 0.008(3) 0.004(2) -0.0042(19) -0.011(2)
N5 0.017(2) 0.025(3) 0.014(3) -0.006(2) -0.005(2) -0.002(2)
N6 0.022(2) 0.016(3) 0.019(3) -0.002(2) -0.003(2) -0.005(2)
N7 0.016(2) 0.027(4) 0.017(3) -0.002(3) 0.001(2) 0.002(2)
N8 0.045(3) 0.031(4) 0.018(3) -0.008(3) -0.006(3) 0.006(3)
N9 0.031(3) 0.018(3) 0.020(3) -0.001(3) -0.006(2) 0.001(2)
N10 0.024(2) 0.021(3) 0.021(3) 0.002(2) 0.004(2) 0.006(2)
N11 0.036(3) 0.036(4) 0.045(5) 0.000(3) -0.008(3) -0.008(3)
N12 0.030(3) 0.052(5) 0.026(4) 0.005(3) -0.001(3) 0.011(3)
C1 0.020(2) 0.022(4) 0.025(4) 0.002(3) 0.000(2) -0.001(3)
C2 0.013(2) 0.028(4) 0.013(3) -0.002(3) -0.003(2) 0.010(2)
C3 0.025(3) 0.031(5) 0.028(4) -0.004(3) -0.002(3) 0.006(3)
C4 0.029(3) 0.035(5) 0.015(4) 0.007(3) -0.005(3) 0.004(3)
C5 0.022(3) 0.030(4) 0.012(3) -0.002(3) 0.000(2) 0.003(3)
C6 0.014(2) 0.020(4) 0.016(3) 0.002(3) -0.006(2) 0.001(2)
C7 0.020(2) 0.025(4) 0.014(3) -0.001(3) -0.002(2) 0.000(3)
C8 0.019(2) 0.037(5) 0.016(4) 0.001(3) -0.002(2) 0.000(3)
C9 0.015(2) 0.024(4) 0.021(4) 0.003(3) 0.000(2) -0.008(2)
C10 0.030(3) 0.036(5) 0.024(4) -0.003(3) 0.009(3) -0.007(3)
C11 0.025(3) 0.027(4) 0.023(4) -0.001(3) 0.006(3) 0.001(3)
C12 0.023(3) 0.029(4) 0.023(4) -0.010(3) -0.002(3) 0.004(3)
C13 0.017(2) 0.028(4) 0.026(4) -0.005(3) 0.006(2) 0.000(2)
C14 0.013(2) 0.032(4) 0.011(3) -0.007(3) 0.002(2) 0.001(2)
C15 0.019(2) 0.018(4) 0.028(4) -0.005(3) -0.011(3) 0.005(2)
C16 0.015(2) 0.031(4) 0.024(4) 0.001(3) -0.003(2) 0.000(3)
C17 0.027(3) 0.032(5) 0.041(5) -0.012(4) -0.014(3) 0.004(3)
C18 0.026(3) 0.019(4) 0.025(4) -0.003(3) -0.006(3) 0.009(3)
C19 0.021(3) 0.042(5) 0.027(4) 0.001(4) -0.005(3) -0.004(3)
C20 0.041(3) 0.023(4) 0.017(4) -0.004(3) 0.007(3) 0.006(3)
C21 0.024(3) 0.021(4) 0.020(4) 0.000(3) -0.005(3) -0.003(3)
C22 0.023(3) 0.019(4) 0.016(3) 0.000(3) 0.000(2) 0.000(2)
C23 0.016(2) 0.023(4) 0.022(4) -0.002(3) 0.000(2) 0.000(2)
C24 0.040(4) 0.031(5) 0.024(4) 0.005(4) 0.015(3) 0.006(3)
C25 0.021(2) 0.018(4) 0.018(3) -0.005(3) -0.008(2) -0.004(2)
C26 0.033(3) 0.025(4) 0.014(3) -0.003(3) -0.001(3) -0.001(3)
C27 0.023(2) 0.015(4) 0.021(4) 0.002(3) 0.001(2) 0.008(3)
C28 0.023(3) 0.015(4) 0.021(4) -0.004(3) 0.002(2) 0.001(2)
C29 0.019(2) 0.018(4) 0.024(4) -0.012(3) -0.001(2) -0.001(2)
C30 0.021(3) 0.025(4) 0.053(5) 0.014(4) -0.014(3) -0.004(3)
C31 0.034(3) 0.040(5) 0.026(4) -0.010(4) -0.015(3) 0.004(3)
C32 0.022(3) 0.043(5) 0.023(4) -0.018(4) -0.003(3) 0.012(3)
C33 0.027(3) 0.027(4) 0.013(3) -0.001(3) 0.003(2) 0.000(3)
C34 0.018(2) 0.019(4) 0.017(3) 0.001(3) -0.002(2) 0.001(2)
C35 0.026(3) 0.013(4) 0.029(4) -0.002(3) 0.000(3) 0.000(3)
C36 0.015(2) 0.040(5) 0.010(3) 0.001(3) 0.001(2) -0.003(3)
C37 0.020(3) 0.029(5) 0.047(5) -0.001(4) 0.014(3) 0.000(3)
C38 0.015(2) 0.025(4) 0.019(4) -0.007(3) -0.004(2) 0.005(2)
C39 0.041(4) 0.041(5) 0.018(4) -0.009(4) 0.003(3) 0.010(4)
C40 0.013(2) 0.028(4) 0.016(3) -0.002(3) 0.004(2) 0.001(2)
C41 0.030(3) 0.029(4) 0.023(4) -0.002(3) 0.000(3) 0.011(3)
C42 0.018(2) 0.031(4) 0.015(3) -0.003(3) -0.001(2) 0.002(3)
C43 0.035(3) 0.018(4) 0.062(6) -0.008(4) -0.013(4) 0.014(3)
C44 0.035(3) 0.030(5) 0.032(4) 0.002(4) -0.008(3) 0.003(3)
C45 0.034(3) 0.014(4) 0.018(4) -0.001(3) 0.008(3) 0.000(3)
C46 0.026(3) 0.022(4) 0.024(4) -0.002(3) -0.002(3) 0.001(3)
C47 0.028(3) 0.057(6) 0.007(3) -0.011(3) -0.003(2) 0.009(3)
C48 0.023(3) 0.080(8) 0.035(5) 0.009(5) -0.005(3) -0.013(4)
C49 0.016(2) 0.008(3) 0.025(4) 0.000(3) -0.004(2) 0.001(2)
C50 0.033(3) 0.024(4) 0.023(4) 0.000(3) -0.017(3) -0.005(3)
C51 0.025(3) 0.017(4) 0.028(4) -0.002(3) -0.012(3) -0.010(3)
C52 0.020(3) 0.021(4) 0.038(4) -0.003(3) -0.004(3) 0.001(3)
C53 0.020(2) 0.035(4) 0.015(4) -0.003(3) -0.008(2) -0.001(3)
C54 0.010(2) 0.020(3) 0.014(3) -0.003(3) 0.001(2) 0.001(2)
C55 0.017(2) 0.027(4) 0.016(3) 0.001(3) 0.003(2) 0.003(2)
C56 0.009(2) 0.044(5) 0.010(3) -0.003(3) -0.001(2) 0.000(2)
C57 0.015(2) 0.030(4) 0.023(4) -0.002(3) -0.001(2) 0.007(2)
C58 0.028(3) 0.033(5) 0.028(4) -0.009(4) -0.007(3) 0.007(3)
C59 0.043(4) 0.044(5) 0.022(4) -0.020(4) -0.009(3) 0.022(4)
C60 0.052(4) 0.024(4) 0.018(4) -0.006(3) -0.012(3) -0.010(3)
C61 0.008(2) 0.028(4) 0.030(4) 0.000(3) 0.004(2) 0.001(2)
C62 0.010(2) 0.032(4) 0.013(3) -0.001(3) -0.001(2) 0.001(2)
C63 0.035(3) 0.043(5) 0.032(5) -0.005(4) 0.006(3) 0.009(3)
C64 0.021(3) 0.039(5) 0.044(5) 0.005(4) 0.004(3) 0.011(3)
C65 0.034(3) 0.026(4) 0.025(4) 0.014(3) -0.013(3) -0.004(3)
C66 0.033(3) 0.026(4) 0.032(5) 0.007(3) -0.010(3) 0.006(3)
C67 0.026(3) 0.039(5) 0.015(4) 0.001(3) 0.002(3) 0.009(3)
C68 0.054(4) 0.033(5) 0.013(4) -0.002(3) -0.005(3) 0.010(4)
C69 0.049(4) 0.023(5) 0.060(6) 0.001(4) -0.008(4) -0.002(4)
C70 0.029(3) 0.057(7) 0.079(8) -0.038(6) 0.004(4) -0.013(4)
C71 0.037(4) 0.044(5) 0.029(5) 0.000(4) -0.002(3) 0.002(3)
C72 0.041(4) 0.052(6) 0.056(7) 0.005(5) -0.013(4) -0.007(4)
C73 0.025(2) 0.079(7) 0.033(5) -0.014(5) 0.002(2) -0.004(3)
C74 0.020(3) 0.030(5) 0.034(4) -0.006(4) -0.006(3) 0.008(3)
C75 0.041(4) 0.044(6) 0.051(6) 0.002(5) 0.011(4) -0.004(4)
C76 0.043(4) 0.020(4) 0.039(5) 0.002(4) -0.018(3) 0.003(3)
C77 0.022(3) 0.061(6) 0.045(6) -0.016(5) 0.011(3) -0.003(3)
C78 0.049(4) 0.035(5) 0.032(5) 0.004(4) -0.013(4) 0.017(4)
C79 0.041(4) 0.051(6) 0.065(7) 0.004(5) -0.020(4) 0.008(4)
C80 0.039(4) 0.045(6) 0.059(7) 0.007(5) 0.004(4) 0.010(4)
C81 0.037(4) 0.070(8) 0.053(7) -0.001(6) -0.006(4) 0.010(4)
C82 0.073(6) 0.061(7) 0.037(6) 0.009(5) 0.025(5) 0.015(5)
C83 0.029(3) 0.073(7) 0.036(5) 0.009(5) -0.013(3) -0.003(4)
C84 0.038(4) 0.031(5) 0.042(5) 0.005(4) -0.006(4) -0.004(3)
C85 0.020(3) 0.021(4) 0.025(4) -0.006(3) 0.004(2) -0.001(2)
C86 0.058(4) 0.035(5) 0.010(4) -0.005(3) -0.011(3) -0.006(4)
C87 0.023(3) 0.028(4) 0.022(4) 0.011(3) -0.001(3) -0.006(3)
C88 0.041(4) 0.040(5) 0.035(5) 0.004(4) 0.001(3) 0.005(4)
C89 0.030(3) 0.056(6) 0.014(4) -0.010(4) -0.007(3) -0.001(3)
C90 0.020(3) 0.048(6) 0.051(6) 0.012(5) -0.009(3) 0.005(3)
C91 0.029(3) 0.027(4) 0.010(3) 0.005(3) -0.003(2) -0.001(3)
C92 0.025(3) 0.020(4) 0.017(4) 0.002(3) 0.001(2) 0.004(3)
C93 0.050(4) 0.063(7) 0.013(4) 0.001(4) 0.011(3) -0.008(4)
C94 0.031(3) 0.055(6) 0.020(4) -0.003(4) -0.004(3) 0.002(3)

loop_
_atom_type_symbol
_atom_type_description
_atom_type_scat_dispersion_real
_atom_type_scat_dispersion_imag
_atom_type_scat_source
C C 0.0033 0.0016 'International Tables Vol C Tables 4.2.6.8 and 6.1.1.4'
H H 0.0000 0.0000 'International Tables Vol C Tables 4.2.6.8 and 6.1.1.4'
F F 0.0171 0.0103 'International Tables Vol C Tables 4.2.6.8 and 6.1.1.4'
Ga Ga 0.2307 1.6083 'International Tables Vol C Tables 4.2.6.8 and 6.1.1.4'
I I -0.4742 1.8119 'International Tables Vol C Tables 4.2.6.8 and 6.1.1.4'
N N 0.0061 0.0033 'International Tables Vol C Tables 4.2.6.8 and 6.1.1.4'

loop_
_geom_angle_atom_site_label_1
_geom_angle_atom_site_label_2
_geom_angle_atom_site_label_3
_geom_angle
N2 Ga1 N4 97.1(2)
N2 Ga1 N8 91.8(3)
N4 Ga1 N8 170.5(3)
N2 Ga1 N9 172.2(2)
N4 Ga1 N9 89.8(2)
N8 Ga1 N9 81.1(3)
N2 Ga1 N12 92.9(2)
N4 Ga1 N12 93.1(2)
N8 Ga1 N12 89.7(3)
N9 Ga1 N12 90.2(2)
N2 Ga1 N11 91.1(2)
N4 Ga1 N11 91.2(2)
N8 Ga1 N11 85.4(3)
N9 Ga1 N11 85.3(2)
N12 Ga1 N11 173.8(3)
N1 Ga2 N7 96.4(2)
N1 Ga2 N5 91.0(2)
N7 Ga2 N5 172.3(2)
N1 Ga2 N3 171.2(2)
N7 Ga2 N3 92.0(2)
N5 Ga2 N3 80.5(2)
N1 Ga2 N10 93.0(2)
N7 Ga2 N10 92.7(2)
N5 Ga2 N10 89.3(2)
N3 Ga2 N10 89.1(2)
N1 Ga2 N6 89.9(2)
N7 Ga2 N6 89.0(2)
N5 Ga2 N6 88.7(2)
N3 Ga2 N6 87.7(2)
N10 Ga2 N6 176.5(2)
C87 I3A I3B 99.8(2)
C27 I3B C70 151.1(3)
C27 I3B C72 166.9(3)
C70 I3B C72 35.8(3)
C27 I3B C75 122.6(3)
C70 I3B C75 31.9(4)
C72 I3B C75 58.4(3)
C27 I3B I3A 96.3(2)
C70 I3B I3A 91.4(3)
C72 I3B I3A 94.2(3)
C75 I3B I3A 116.1(2)
C11 I6A I6B 101.5(2)
C19 I6B I6A 94.1(2)
C29 N1 C54 110.2(5)
C29 N1 Ga2 125.7(5)
C54 N1 Ga2 124.1(4)
C42 N2 C61 108.7(6)
C42 N2 Ga1 126.6(5)
C61 N2 Ga1 124.7(5)
C85 N3 C22 111.1(6)
C85 N3 Ga2 132.2(5)
C22 N3 Ga2 116.6(4)
C34 N4 C62 107.6(5)
C34 N4 Ga1 127.2(5)
C62 N4 Ga1 124.6(4)
C56 N5 C33 110.8(6)
C56 N5 Ga2 133.0(5)
C33 N5 Ga2 116.2(4)
C73 N6 C67 115.6(6)
C73 N6 Ga2 122.4(5)
C67 N6 Ga2 122.0(4)
C38 N7 C40 110.3(6)
C38 N7 Ga2 124.3(5)
C40 N7 Ga2 125.0(5)
C18 N8 C12 111.7(6)
C18 N8 Ga1 117.0(5)
C12 N8 Ga1 131.2(6)
C28 N9 C26 111.6(6)
C28 N9 Ga1 133.0(5)
C26 N9 Ga1 114.9(5)
C66 N10 C10 116.6(6)
C66 N10 Ga2 121.2(5)
C10 N10 Ga2 121.9(4)
C72 N11 C84 116.9(7)
C72 N11 Ga1 123.4(6)
C84 N11 Ga1 119.7(5)
C88 N12 C83 116.7(7)
C88 N12 Ga1 120.8(5)
C83 N12 Ga1 121.4(6)
C36 C1 C38 108.5(6)
C36 C1 H1 125.7
C38 C1 H1 125.7
C41 C2 C3 115.1(7)
C41 C2 C9 122.0(6)
C3 C2 C9 122.9(6)
F19 C3 C44 117.6(7)
F19 C3 C2 119.3(7)
C44 C3 C2 123.0(7)
C87 C4 C56 107.6(6)
C87 C4 I2 124.9(6)
C56 C4 I2 127.5(5)
F5 C5 C51 120.6(6)
F5 C5 C65 117.1(6)
C51 C5 C65 122.2(7)
C92 C6 C74 115.2(6)
C92 C6 C7 122.8(5)
C74 C6 C7 122.0(6)
C28 C7 C34 124.3(6)
C28 C7 C6 120.0(6)
C34 C7 C6 115.6(6)
C57 C8 C42 108.3(6)
C57 C8 H8 125.8
C42 C8 H8 125.8
C62 C9 C61 126.1(7)
C62 C9 C2 117.3(6)
C61 C9 C2 116.6(6)
N10 C10 C63 122.2(7)
N10 C10 H10 118.9
C63 C10 H10 118.9
C46 C11 C26 105.6(6)
C46 C11 I6A 131.2(6)
C26 C11 I6A 122.8(5)
N8 C12 C47 119.8(7)
N8 C12 C32 103.9(7)
C47 C12 C32 136.1(7)
C27 C13 C85 108.0(6)
C27 C13 I1 123.6(5)
C85 C13 I1 128.3(5)
C40 C14 C85 125.3(6)
C40 C14 C51 115.7(6)
C85 C14 C51 118.7(6)
C16 C15 C52 114.9(6)
C16 C15 C49 123.3(6)
C52 C15 C49 121.7(6)
F1 C16 C30 118.1(7)
F1 C16 C15 118.2(6)
C30 C16 C15 123.4(7)
C74 C17 F26 120.7(8)
C74 C17 C78 119.3(7)
F26 C17 C78 119.9(7)
N8 C18 C19 110.7(7)
N8 C18 C26 112.3(6)
C19 C18 C26 136.9(7)
C18 C19 C32 103.9(7)
C18 C19 I6B 126.8(6)
C32 C19 I6B 129.2(6)
F10 C20 C45 120.7(6)
F10 C20 C60 119.8(7)
C45 C20 C60 119.5(7)
C94 C21 C91 115.1(6)
C94 C21 C55 123.1(6)
C91 C21 C55 121.8(6)
N3 C22 C33 113.0(6)
N3 C22 C27 107.7(6)
C33 C22 C27 139.3(7)
C35 C23 C29 106.6(6)
C35 C23 H23 126.7
C29 C23 H23 126.7
C37 C24 C67 119.2(7)
C37 C24 H24 120.4
C67 C24 H24 120.4
C53 C25 C62 106.9(6)
C53 C25 H25 126.6
C62 C25 H25 126.6
N9 C26 C11 108.0(6)
N9 C26 C18 114.6(6)
C11 C26 C18 137.3(7)
C13 C27 C22 106.7(6)
C13 C27 I3B 131.1(5)
C22 C27 I3B 122.1(5)
N9 C28 C7 119.8(6)
N9 C28 C46 106.5(6)
C7 C28 C46 133.7(7)
N1 C29 C55 128.1(6)
N1 C29 C23 107.4(6)
C55 C29 C23 124.4(6)
F16 C30 C16 120.0(8)
F16 C30 C69 118.6(7)
C16 C30 C69 121.5(8)
F11 C31 C58 121.0(7)
F11 C31 C71 119.1(7)
C58 C31 C71 119.9(7)
C19 C32 C12 109.6(6)
C19 C32 I5 123.9(6)
C12 C32 I5 126.4(6)
N5 C33 C87 106.7(6)
N5 C33 C22 113.6(6)
C87 C33 C22 139.7(7)
N4 C34 C53 107.4(6)
N4 C34 C7 125.0(6)
C53 C34 C7 127.4(6)
C23 C35 C54 109.4(6)
C23 C35 H35 125.3
C54 C35 H35 125.3
C1 C36 C40 108.1(6)
C1 C36 H36 125.9
C40 C36 H36 125.9
C24 C37 C77 119.8(6)
C24 C37 H37 120.1
C77 C37 H37 120.1
N7 C38 C49 125.1(6)
N7 C38 C1 106.3(6)
C49 C38 C1 128.6(7)
C86 C39 C94 119.0(7)
C86 C39 F18 119.1(7)
C94 C39 F18 121.9(7)
N7 C40 C14 126.6(6)
N7 C40 C36 106.7(6)
C14 C40 C36 126.6(6)
F17 C41 C2 120.7(7)
F17 C41 C59 116.7(6)
C2 C41 C59 122.6(7)
N2 C42 C47 125.4(7)
N2 C42 C8 107.9(6)
C47 C42 C8 126.6(6)
F28 C43 C52 119.8(8)
F28 C43 C69 118.3(8)
C52 C43 C69 121.8(8)
F12 C44 C76 121.6(8)
F12 C44 C3 119.1(7)
C76 C44 C3 119.3(7)
F4 C45 C20 118.6(6)
F4 C45 C51 119.5(6)
C20 C45 C51 121.9(6)
C11 C46 C28 108.4(6)
C11 C46 I4 121.9(5)
C28 C46 I4 129.7(5)
C12 C47 C42 125.1(6)
C12 C47 C89 119.7(7)
C42 C47 C89 115.2(7)
C93 C48 F20 121.3(7)
C93 C48 C89 120.8(7)
F20 C48 C89 117.8(7)
C54 C49 C38 124.8(6)
C54 C49 C15 119.2(6)
C38 C49 C15 116.0(6)
F8 C50 C91 120.6(7)
F8 C50 C86 120.1(6)
C91 C50 C86 119.3(6)
C5 C51 C45 117.1(6)
C5 C51 C14 121.4(6)
C45 C51 C14 121.6(6)
F2 C52 C43 118.7(7)
F2 C52 C15 120.6(6)
C43 C52 C15 120.7(7)
C25 C53 C34 109.7(6)
C25 C53 H53 125.2
C34 C53 H53 125.2
N1 C54 C35 106.3(6)
N1 C54 C49 125.1(6)
C35 C54 C49 128.5(6)
C29 C55 C56 123.8(6)
C29 C55 C21 116.7(6)
C56 C55 C21 119.5(6)
N5 C56 C4 105.9(6)
N5 C56 C55 118.4(6)
C4 C56 C55 135.7(6)
C8 C57 C61 107.3(7)
C8 C57 H57 126.4
C61 C57 H57 126.4
C89 C58 F15 119.4(7)
C89 C58 C31 122.8(7)
F15 C58 C31 117.8(6)
F9 C59 C76 121.6(8)
F9 C59 C41 120.3(8)
C76 C59 C41 118.0(7)
F6 C60 C65 120.4(7)
F6 C60 C20 119.1(7)
C65 C60 C20 120.6(7)
N2 C61 C9 123.8(6)
N2 C61 C57 107.7(6)
C9 C61 C57 128.5(7)
N4 C62 C9 123.4(6)
N4 C62 C25 108.4(6)
C9 C62 C25 128.0(7)
C10 C63 C64 120.9(8)
C10 C63 H63 119.6
C64 C63 H63 119.6
C90 C64 C63 117.1(6)
C90 C64 H64 121.5
C63 C64 H64 121.5
F3 C65 C60 120.7(7)
F3 C65 C5 120.5(7)
C60 C65 C5 118.6(6)
N10 C66 C90 122.3(8)
N10 C66 H66 118.8
C90 C66 H66 118.8
C24 C67 N6 123.6(6)
C24 C67 H67 118.2
N6 C67 H67 118.2
F22 C68 C78 119.2(7)
F22 C68 C92 122.1(7)
C78 C68 C92 118.7(7)
F29 C69 C43 120.5(8)
F29 C69 C30 121.9(9)
C43 C69 C30 117.6(8)
C75 C70 C72 119.1(9)
C75 C70 I3B 83.5(7)
C72 C70 I3B 76.3(6)
C75 C70 H70 120.4
C72 C70 H70 120.4
I3B C70 H70 110.2
F23 C71 C31 120.5(7)
F23 C71 C93 120.3(7)
C31 C71 C93 118.9(8)
N11 C72 C70 122.4(10)
N11 C72 I3B 89.3(6)
C70 C72 I3B 67.9(6)
N11 C72 H72 118.8
C70 C72 H72 118.8
I3B C72 H72 113.8
N6 C73 C77 124.8(8)
N6 C73 H73 117.6
C77 C73 H73 117.6
C17 C74 F27 119.3(6)
C17 C74 C6 123.7(7)
F27 C74 C6 116.9(6)
C70 C75 C81 121.7(8)
C70 C75 I3B 64.6(6)
C81 C75 I3B 88.0(6)
C70 C75 H75 119.1
C81 C75 H75 119.1
I3B C75 H75 118.4
C44 C76 F21 121.2(8)
C44 C76 C59 122.0(8)
F21 C76 C59 116.8(8)
C37 C77 C73 116.9(7)
C37 C77 H77 121.5
C73 C77 H77 121.5
F25 C78 C68 121.6(8)
F25 C78 C17 119.1(7)
C68 C78 C17 119.4(7)
C83 C79 C80 120.3(8)
C83 C79 H79 119.8
C80 C79 H79 119.8
C82 C80 C79 117.8(8)
C82 C80 H80 121.1
C79 C80 H80 121.1
C75 C81 C84 117.3(9)
C75 C81 H81 121.4
C84 C81 H81 121.4
C80 C82 C88 117.8(9)
C80 C82 H82 121.1
C88 C82 H82 121.1
N12 C83 C79 124.4(9)
N12 C83 H83 117.8
C79 C83 H83 117.8
N11 C84 C81 122.3(8)
N11 C84 H84 118.8
C81 C84 H84 118.8
N3 C85 C14 118.8(6)
N3 C85 C13 106.4(6)
C14 C85 C13 134.8(7)
C39 C86 F13 120.8(7)
C39 C86 C50 120.0(7)
F13 C86 C50 119.2(7)
C4 C87 C33 109.0(7)
C4 C87 I3A 128.4(5)
C33 C87 I3A 122.6(5)
N12 C88 C82 122.4(8)
N12 C88 H88 118.8
C82 C88 H88 118.8
C58 C89 C48 116.3(7)
C58 C89 C47 123.7(7)
C48 C89 C47 120.0(6)
C64 C90 C66 120.8(7)
C64 C90 H90 119.6
C66 C90 H90 119.6
F14 C91 C50 119.6(6)
F14 C91 C21 118.8(6)
C50 C91 C21 121.7(6)
F7 C92 C68 117.6(6)
F7 C92 C6 118.7(6)
C68 C92 C6 123.7(6)
C48 C93 F30 118.7(7)
C48 C93 C71 121.2(7)
F30 C93 C71 120.0(8)
C39 C94 C21 125.0(7)
C39 C94 F24 117.1(7)
C21 C94 F24 117.8(7)

loop_
_geom_bond_atom_site_label_1
_geom_bond_atom_site_label_2
_geom_bond_distance
Ga1 N2 1.913(6)
Ga1 N4 1.915(6)
Ga1 N8 1.949(6)
Ga1 N9 1.953(6)
Ga1 N12 2.230(6)
Ga1 N11 2.292(6)
Ga2 N1 1.925(6)
Ga2 N7 1.937(6)
Ga2 N5 1.951(6)
Ga2 N3 1.948(6)
Ga2 N10 2.208(5)
Ga2 N6 2.256(5)
I1 C13 2.058(7)
I2 C4 2.071(7)
I3A C87 2.068(7)
I3A I3B 3.008(3)
I3B C27 2.156(7)
I3B C70 2.269(10)
I3B C72 2.380(10)
I3B C75 2.494(10)
I4 C46 2.081(7)
I5 C32 2.109(7)
I6A C11 2.018(8)
I6A I6B 2.9834(15)
I6B C19 2.121(9)
F1 C16 1.346(8)
F2 C52 1.313(8)
F3 C65 1.340(8)
F4 C45 1.352(7)
F5 C5 1.343(8)
F6 C60 1.347(8)
F7 C92 1.357(7)
F8 C50 1.349(7)
F9 C59 1.330(9)
F10 C20 1.354(8)
F11 C31 1.354(8)
F12 C44 1.335(9)
F13 C86 1.370(8)
F14 C91 1.344(8)
F15 C58 1.363(9)
F16 C30 1.343(10)
F17 C41 1.318(9)
F18 C39 1.368(9)
F19 C3 1.319(8)
F20 C48 1.357(8)
F21 C76 1.357(9)
F22 C68 1.343(9)
F23 C71 1.328(10)
F24 C94 1.387(8)
F25 C78 1.329(9)
F26 C17 1.347(8)
F27 C74 1.355(9)
F28 C43 1.344(9)
F29 C69 1.338(10)
F30 C93 1.356(9)
N1 C29 1.370(9)
N1 C54 1.386(8)
N2 C42 1.364(9)
N2 C61 1.382(9)
N3 C85 1.366(9)
N3 C22 1.369(9)
N4 C34 1.384(8)
N4 C62 1.395(9)
N5 C56 1.370(8)
N5 C33 1.368(9)
N6 C73 1.305(8)
N6 C67 1.373(9)
N7 C38 1.360(9)
N7 C40 1.380(8)
N8 C18 1.326(9)
N8 C12 1.361(10)
N9 C28 1.338(9)
N9 C26 1.342(9)
N10 C66 1.346(9)
N10 C10 1.357(9)
N11 C72 1.346(10)
N11 C84 1.363(11)
N12 C88 1.317(11)
N12 C83 1.325(9)
C1 C36 1.347(10)
C1 C38 1.441(9)
C1 H1 0.9500
C2 C41 1.398(9)
C2 C3 1.417(10)
C2 C9 1.467(10)
C3 C44 1.397(11)
C4 C87 1.363(10)
C4 C56 1.435(10)
C5 C51 1.373(8)
C5 C65 1.392(10)
C6 C92 1.393(9)
C6 C74 1.402(8)
C6 C7 1.487(9)
C7 C28 1.410(9)
C7 C34 1.430(10)
C8 C57 1.349(10)
C8 C42 1.439(10)
C8 H8 0.9500
C9 C62 1.420(9)
C9 C61 1.436(10)
C10 C63 1.365(9)
C10 H10 0.9500
C11 C46 1.386(10)
C11 C26 1.424(10)
C12 C47 1.409(11)
C12 C32 1.436(10)
C13 C27 1.390(10)
C13 C85 1.456(10)
C14 C40 1.418(10)
C14 C85 1.437(10)
C14 C51 1.495(9)
C15 C16 1.417(10)
C15 C52 1.425(10)
C15 C49 1.473(9)
C16 C30 1.350(10)
C17 C74 1.326(11)
C17 C78 1.420(12)
C18 C19 1.391(10)
C18 C26 1.474(10)
C19 C32 1.408(11)
C20 C45 1.353(10)
C20 C60 1.394(10)
C21 C94 1.351(10)
C21 C91 1.410(8)
C21 C55 1.468(9)
C22 C33 1.436(9)
C22 C27 1.443(10)
C23 C35 1.376(10)
C23 C29 1.444(9)
C23 H23 0.9500
C24 C37 1.352(11)
C24 C67 1.368(9)
C24 H24 0.9500
C25 C53 1.344(10)
C25 C62 1.437(9)
C25 H25 0.9500
C28 C46 1.423(10)
C29 C55 1.406(10)
C30 C69 1.372(13)
C31 C58 1.364(11)
C31 C71 1.369(12)
C33 C87 1.404(9)
C34 C53 1.429(10)
C35 C54 1.421(9)
C35 H35 0.9500
C36 C40 1.425(10)
C36 H36 0.9500
C37 C77 1.376(12)
C37 H37 0.9500
C38 C49 1.430(9)
C39 C86 1.355(10)
C39 C94 1.345(11)
C41 C59 1.422(11)
C42 C47 1.438(10)
C43 C52 1.377(11)
C43 C69 1.405(13)
C44 C76 1.347(12)
C45 C51 1.388(10)
C47 C89 1.510(10)
C48 C93 1.344(12)
C48 C89 1.421(11)
C49 C54 1.409(9)
C50 C91 1.362(10)
C50 C86 1.383(11)
C53 H53 0.9500
C55 C56 1.449(10)
C57 C61 1.446(10)
C57 H57 0.9500
C58 C89 1.358(9)
C59 C76 1.388(12)
C60 C65 1.354(11)
C63 C64 1.395(11)
C63 H63 0.9500
C64 C90 1.334(12)
C64 H64 0.9500
C66 C90 1.401(10)
C66 H66 0.9500
C67 H67 0.9500
C68 C78 1.385(11)
C68 C92 1.362(10)
C70 C75 1.326(15)
C70 C72 1.434(11)
C70 H70 0.9500
C71 C93 1.371(11)
C72 H72 0.9500
C73 C77 1.417(8)
C73 H73 0.9500
C75 C81 1.368(13)
C75 H75 0.9500
C77 H77 0.9500
C79 C83 1.313(11)
C79 C80 1.378(15)
C79 H79 0.9500
C80 C82 1.360(14)
C80 H80 0.9500
C81 C84 1.443(12)
C81 H81 0.9500
C82 C88 1.416(11)
C82 H82 0.9500
C83 H83 0.9500
C84 H84 0.9500
C88 H88 0.9500
C90 H90 0.9500

loop_
_platon_squeeze_void_nr
_platon_squeeze_void_average_x
_platon_squeeze_void_average_y
_platon_squeeze_void_average_z
_platon_squeeze_void_volume
_platon_squeeze_void_count_electrons
_platon_squeeze_void_content
1 0.047 0.007 0.713 424 144 ' '
2 -0.048 0.507 0.787 424 146 ' '
3 0.452 0.993 0.213 424 145 ' '
4 0.547 0.493 0.287 424 147 ' '
